data_7050599
loop_
_publ_author_name
'Kay Lee, Hung'
'Suet Lam, Tung'
'Lam, Chi-Keung'
'Li, Hung-Wing'
'Man Fung, Sze'

_publ_section_title
;
 Synthesis and structural characterisation of divalent transition metal
 complexes containing an unsymmetrical benzamidinate ligandElectronic
 supplementary information (ESI) available: inclination angles in
 complexes 1?6. See http://www.rsc.org/suppdata/nj/b3/b303527a//
;
_journal_issue 9
_journal_name_full 'New Journal of Chemistry'
_journal_page_first 1310
_journal_paper_doi 10.1039/b303527a
_journal_volume 27
_journal_year 2003
_chemical_formula_sum 'C24 H39 Cl Fe N4 Si'
_chemical_formula_weight 502.98
_chemical_name_systematic
;
?
;
_space_group_IT_number 2
_symmetry_cell_setting triclinic
_symmetry_space_group_name_Hall '-P 1'
_symmetry_space_group_name_H-M 'P -1'
_atom_sites_solution_hydrogens geom
_atom_sites_solution_primary direct
_atom_sites_solution_secondary difmap
_audit_creation_method SHELXL-97
_cell_angle_alpha 92.056(2)
_cell_angle_beta 98.285(2)
_cell_angle_gamma 101.881(2)
_cell_formula_units_Z 2
_cell_length_a 7.9613(8)
_cell_length_b 10.0530(10)
_cell_length_c 18.0261(19)
_cell_measurement_temperature 293(2)
_cell_volume 1393.9(2)
_computing_structure_refinement 'SHELXL-97 (Sheldrick, 1997)'
_computing_structure_solution 'SHELXS-97 (Sheldrick, 1990)'
_diffrn_ambient_temperature 293(2)
_diffrn_measured_fraction_theta_full 0.976
_diffrn_measured_fraction_theta_max 0.976
_diffrn_measurement_device_type 'Bruker SMART CCD Diffractometer'
_diffrn_measurement_method 'Omega scan'
_diffrn_radiation_monochromator graphite
_diffrn_radiation_source 'fine-focus sealed tube'
_diffrn_radiation_type MoK\a
_diffrn_radiation_wavelength 0.71073
_diffrn_reflns_av_R_equivalents 0.0225
_diffrn_reflns_av_sigmaI/netI 0.0642
_diffrn_reflns_limit_h_max 10
_diffrn_reflns_limit_h_min -10
_diffrn_reflns_limit_k_max 12
_diffrn_reflns_limit_k_min -13
_diffrn_reflns_limit_l_max 12
_diffrn_reflns_limit_l_min -23
_diffrn_reflns_number 9892
_diffrn_reflns_theta_full 28.05
_diffrn_reflns_theta_max 28.05
_diffrn_reflns_theta_min 1.14
_exptl_absorpt_coefficient_mu 0.697
_exptl_crystal_colour Yellow
_exptl_crystal_density_diffrn 1.198
_exptl_crystal_density_method 'not measured'
_exptl_crystal_description Block
_exptl_crystal_F_000 536
_exptl_crystal_size_max 0.34
_exptl_crystal_size_mid 0.29
_exptl_crystal_size_min 0.25
_refine_diff_density_max 0.290
_refine_diff_density_min -0.230
_refine_diff_density_rms 0.048
_refine_ls_extinction_method none
_refine_ls_goodness_of_fit_ref 0.905
_refine_ls_hydrogen_treatment mixed
_refine_ls_matrix_type full
_refine_ls_number_parameters 280
_refine_ls_number_reflns 6618
_refine_ls_number_restraints 0
_refine_ls_restrained_S_all 0.905
_refine_ls_R_factor_all 0.0853
_refine_ls_R_factor_gt 0.0424
_refine_ls_shift/su_max 0.001
_refine_ls_shift/su_mean 0.000
_refine_ls_structure_factor_coef Fsqd
_refine_ls_weighting_details
;
calc w=1/[\s^2^(Fo^2^)+(0.0493P)^2^+0.0000P] where 
P=(Fo^2^+2Fc^2^)/3
;
_refine_ls_weighting_scheme calc
_refine_ls_wR_factor_gt 0.0923
_refine_ls_wR_factor_ref 0.1083
_reflns_number_gt 3894
_reflns_number_total 6618
_reflns_threshold_expression >2sigma(I)
_cod_data_source_file b303527a.txt
_cod_data_source_block Compound_3
_cod_depositor_comments
;
The following automatic conversions were performed:
'_symmetry_cell_setting' value 'Triclinic' changed to 'triclinic'
according to '/home/saulius/struct/CIF-dictionaries/cif_core.dic'
dictionary named 'cif_core.dic' version 2.4.1 from 2010-06-29.

Automatic conversion script
Id: cif_fix_enum 1527 2010-12-29 10:47:43Z saulius 
;
_cod_original_sg_symbol_H-M P-1
_cod_database_code 7050599

loop_
_symmetry_equiv_pos_as_xyz
'x, y, z'
'-x, -y, -z'

loop_
_atom_site_label
_atom_site_type_symbol
_atom_site_fract_x
_atom_site_fract_y
_atom_site_fract_z
_atom_site_U_iso_or_equiv
_atom_site_adp_type
_atom_site_occupancy
_atom_site_symmetry_multiplicity
_atom_site_calc_flag
_atom_site_refinement_flags
_atom_site_disorder_assembly
_atom_site_disorder_group
Fe1 Fe 0.48747(4) 0.37167(3) 0.298554(19) 0.04245(12) Uani 1 1 d . . .
Si1 Si 0.21822(11) 0.06125(8) 0.36505(4) 0.0589(2) Uani 1 1 d . . .
Cl1 Cl 0.30826(10) 0.50832(8) 0.32821(5) 0.0759(2) Uani 1 1 d . . .
N1 N 0.4225(2) 0.24200(18) 0.20130(11) 0.0430(5) Uani 1 1 d . . .
N2 N 0.3412(3) 0.15606(18) 0.30655(11) 0.0446(5) Uani 1 1 d . . .
N3 N 0.7030(3) 0.5320(2) 0.26089(15) 0.0680(7) Uani 1 1 d . . .
N4 N 0.7060(3) 0.3741(2) 0.38917(12) 0.0584(6) Uani 1 1 d . . .
C1 C 0.3402(3) 0.1380(2) 0.23333(13) 0.0398(5) Uani 1 1 d . . .
C2 C 0.2462(3) 0.0075(2) 0.18828(13) 0.0402(5) Uani 1 1 d . . .
C3 C 0.1176(3) 0.0079(2) 0.12815(14) 0.0487(6) Uani 1 1 d . . .
H3A H 0.0906 0.0900 0.1140 0.058 Uiso 1 1 calc R . .
C4 C 0.0283(4) -0.1127(3) 0.08875(16) 0.0607(7) Uani 1 1 d . . .
H4A H -0.0589 -0.1114 0.0486 0.073 Uiso 1 1 calc R . .
C5 C 0.0682(4) -0.2336(3) 0.10873(17) 0.0640(8) Uani 1 1 d . . .
H5A H 0.0087 -0.3145 0.0820 0.077 Uiso 1 1 calc R . .
C6 C 0.1957(4) -0.2360(3) 0.16814(18) 0.0634(8) Uani 1 1 d . . .
H6A H 0.2222 -0.3185 0.1819 0.076 Uiso 1 1 calc R . .
C7 C 0.2850(3) -0.1162(2) 0.20765(16) 0.0528(7) Uani 1 1 d . . .
H7A H 0.3720 -0.1184 0.2477 0.063 Uiso 1 1 calc R . .
C8 C 0.4446(3) 0.2383(2) 0.12408(14) 0.0442(6) Uani 1 1 d . . .
C9 C 0.5624(4) 0.1688(3) 0.09906(16) 0.0570(7) Uani 1 1 d . . .
C10 C 0.5897(4) 0.1779(3) 0.0246(2) 0.0763(9) Uani 1 1 d . . .
H10A H 0.6658 0.1302 0.0067 0.092 Uiso 1 1 calc R . .
C11 C 0.5072(5) 0.2550(3) -0.02237(18) 0.0811(10) Uani 1 1 d . . .
H11A H 0.5289 0.2609 -0.0716 0.097 Uiso 1 1 calc R . .
C12 C 0.3919(4) 0.3246(3) 0.00233(17) 0.0670(8) Uani 1 1 d . . .
H12A H 0.3359 0.3770 -0.0303 0.080 Uiso 1 1 calc R . .
C13 C 0.3586(3) 0.3170(2) 0.07540(15) 0.0505(6) Uani 1 1 d . . .
C14 C 0.2306(4) 0.3921(3) 0.10173(17) 0.0689(8) Uani 1 1 d . . .
H14A H 0.1854 0.4410 0.0615 0.103 Uiso 1 1 calc R . .
H14B H 0.2878 0.4551 0.1434 0.103 Uiso 1 1 calc R . .
H14C H 0.1370 0.3280 0.1171 0.103 Uiso 1 1 calc R . .
C15 C 0.6628(4) 0.0883(3) 0.15013(19) 0.0791(9) Uani 1 1 d . . .
H15A H 0.6288 0.0913 0.1990 0.119 Uiso 1 1 calc R . .
H15B H 0.7848 0.1267 0.1540 0.119 Uiso 1 1 calc R . .
H15C H 0.6391 -0.0045 0.1300 0.119 Uiso 1 1 calc R . .
C16 C 0.3124(6) -0.0836(3) 0.4026(2) 0.1127(15) Uani 1 1 d . . .
H16A H 0.3163 -0.1462 0.3616 0.169 Uiso 1 1 calc R . .
H16B H 0.2412 -0.1299 0.4364 0.169 Uiso 1 1 calc R . .
H16C H 0.4279 -0.0490 0.4288 0.169 Uiso 1 1 calc R . .
C17 C 0.2150(4) 0.1765(3) 0.44801(17) 0.0783(9) Uani 1 1 d . . .
H17A H 0.1682 0.2530 0.4314 0.117 Uiso 1 1 calc R . .
H17B H 0.3312 0.2082 0.4742 0.117 Uiso 1 1 calc R . .
H17C H 0.1439 0.1277 0.4811 0.117 Uiso 1 1 calc R . .
C18 C -0.0104(4) -0.0068(3) 0.3196(2) 0.0905(11) Uani 1 1 d . . .
H18A H -0.0598 0.0666 0.2999 0.136 Uiso 1 1 calc R . .
H18B H -0.0769 -0.0492 0.3561 0.136 Uiso 1 1 calc R . .
H18C H -0.0125 -0.0727 0.2795 0.136 Uiso 1 1 calc R . .
C21 C 0.6606(5) 0.4264(4) 0.45875(17) 0.1037(13) Uani 1 1 d . . .
H21A H 0.7538 0.4283 0.4993 0.156 Uiso 1 1 calc R . .
H21B H 0.5567 0.3683 0.4697 0.156 Uiso 1 1 calc R . .
H21C H 0.6416 0.5170 0.4529 0.156 Uiso 1 1 calc R . .
C22 C 0.7353(5) 0.2363(4) 0.4013(2) 0.1053(13) Uani 1 1 d . . .
H22A H 0.8309 0.2410 0.4410 0.158 Uiso 1 1 calc R . .
H22B H 0.7614 0.1976 0.3560 0.158 Uiso 1 1 calc R . .
H22C H 0.6326 0.1803 0.4147 0.158 Uiso 1 1 calc R . .
C23 C 0.8660(4) 0.4613(4) 0.37165(19) 0.0890(11) Uani 1 1 d . . .
H23A H 0.9249 0.4074 0.3427 0.107 Uiso 1 1 calc R . .
H23B H 0.9430 0.4959 0.4181 0.107 Uiso 1 1 calc R . .
C24 C 0.8288(4) 0.5769(3) 0.32865(19) 0.0841(10) Uani 1 1 d . . .
H24A H 0.7842 0.6374 0.3602 0.101 Uiso 1 1 calc R . .
H24B H 0.9359 0.6278 0.3149 0.101 Uiso 1 1 calc R . .
C25 C 0.6407(5) 0.6464(4) 0.2286(3) 0.147(2) Uani 1 1 d . . .
H25A H 0.7360 0.7097 0.2140 0.221 Uiso 1 1 calc R . .
H25B H 0.5907 0.6908 0.2652 0.221 Uiso 1 1 calc R . .
H25C H 0.5543 0.6142 0.1854 0.221 Uiso 1 1 calc R . .
C26 C 0.7884(5) 0.4719(4) 0.2042(2) 0.1153(15) Uani 1 1 d . . .
H26A H 0.8780 0.5410 0.1897 0.173 Uiso 1 1 calc R . .
H26B H 0.7040 0.4359 0.1608 0.173 Uiso 1 1 calc R . .
H26C H 0.8387 0.4000 0.2252 0.173 Uiso 1 1 calc R . .

loop_
_atom_site_aniso_label
_atom_site_aniso_U_11
_atom_site_aniso_U_22
_atom_site_aniso_U_33
_atom_site_aniso_U_23
_atom_site_aniso_U_13
_atom_site_aniso_U_12
Fe1 0.0420(2) 0.0424(2) 0.0398(2) -0.00164(16) 0.00260(15) 0.00493(14)
Si1 0.0769(6) 0.0537(4) 0.0436(4) 0.0086(4) 0.0140(4) 0.0040(4)
Cl1 0.0772(5) 0.0711(5) 0.0882(6) 0.0000(4) 0.0179(4) 0.0337(4)
N1 0.0472(11) 0.0406(10) 0.0382(11) 0.0022(9) 0.0095(9) 0.0007(9)
N2 0.0550(12) 0.0412(11) 0.0352(11) 0.0036(9) 0.0049(9) 0.0062(9)
N3 0.0550(14) 0.0642(15) 0.0699(17) 0.0140(14) -0.0042(13) -0.0135(11)
N4 0.0463(13) 0.0843(16) 0.0417(13) 0.0049(12) 0.0033(10) 0.0094(12)
C1 0.0389(13) 0.0405(12) 0.0398(14) 0.0021(11) 0.0020(11) 0.0112(10)
C2 0.0430(13) 0.0403(12) 0.0376(13) 0.0005(11) 0.0115(11) 0.0061(10)
C3 0.0492(15) 0.0451(13) 0.0485(15) 0.0039(12) 0.0066(12) 0.0029(11)
C4 0.0582(17) 0.0631(17) 0.0497(17) 0.0007(15) 0.0015(14) -0.0069(14)
C5 0.0688(19) 0.0501(16) 0.064(2) -0.0120(15) 0.0180(16) -0.0097(14)
C6 0.073(2) 0.0414(14) 0.078(2) -0.0032(15) 0.0234(17) 0.0100(13)
C7 0.0564(16) 0.0441(14) 0.0567(17) 0.0010(13) 0.0056(13) 0.0107(12)
C8 0.0479(14) 0.0403(12) 0.0407(14) -0.0026(12) 0.0112(12) -0.0013(11)
C9 0.0577(17) 0.0540(15) 0.0582(18) -0.0023(14) 0.0208(14) 0.0025(13)
C10 0.082(2) 0.075(2) 0.074(2) -0.0099(19) 0.0406(19) 0.0053(18)
C11 0.107(3) 0.085(2) 0.0466(19) 0.0006(18) 0.0299(19) -0.004(2)
C12 0.081(2) 0.0627(18) 0.0466(17) 0.0125(15) 0.0050(16) -0.0072(16)
C13 0.0550(16) 0.0440(14) 0.0469(16) 0.0017(13) 0.0076(13) -0.0018(12)
C14 0.080(2) 0.0592(17) 0.065(2) 0.0099(16) 0.0003(17) 0.0149(15)
C15 0.069(2) 0.084(2) 0.094(3) 0.003(2) 0.0253(19) 0.0296(17)
C16 0.190(5) 0.088(2) 0.071(2) 0.035(2) 0.025(3) 0.046(3)
C17 0.088(2) 0.086(2) 0.0557(19) -0.0033(17) 0.0225(17) 0.0019(18)
C18 0.078(2) 0.095(2) 0.086(3) -0.012(2) 0.0277(19) -0.0175(19)
C21 0.074(2) 0.176(4) 0.048(2) -0.025(2) 0.0029(17) 0.008(2)
C22 0.084(3) 0.128(3) 0.109(3) 0.047(3) -0.008(2) 0.044(2)
C23 0.0461(18) 0.135(3) 0.073(2) 0.023(2) -0.0042(16) -0.0023(19)
C24 0.063(2) 0.083(2) 0.085(2) 0.006(2) -0.0032(18) -0.0223(17)
C25 0.086(3) 0.108(3) 0.221(6) 0.103(4) -0.024(3) -0.022(2)
C26 0.104(3) 0.126(3) 0.090(3) -0.007(3) 0.043(2) -0.050(2)

loop_
_atom_type_symbol
_atom_type_description
_atom_type_scat_dispersion_real
_atom_type_scat_dispersion_imag
_atom_type_scat_source
C C 0.0033 0.0016 'International Tables Vol C Tables 4.2.6.8 and 6.1.1.4'
H H 0.0000 0.0000 'International Tables Vol C Tables 4.2.6.8 and 6.1.1.4'
N N 0.0061 0.0033 'International Tables Vol C Tables 4.2.6.8 and 6.1.1.4'
Si Si 0.0817 0.0704 'International Tables Vol C Tables 4.2.6.8 and 6.1.1.4'
Fe Fe 0.3463 0.8444 'International Tables Vol C Tables 4.2.6.8 and 6.1.1.4'
Cl Cl 0.1484 0.1585 'International Tables Vol C Tables 4.2.6.8 and 6.1.1.4'

loop_
_geom_angle_atom_site_label_1
_geom_angle_atom_site_label_2
_geom_angle_atom_site_label_3
_geom_angle
_geom_angle_site_symmetry_1
_geom_angle_site_symmetry_3
_geom_angle_publ_flag
N1 Fe1 N4 125.83(8) . . ?
N1 Fe1 N2 61.87(7) . . ?
N4 Fe1 N2 98.04(8) . . ?
N1 Fe1 Cl1 120.92(6) . . ?
N4 Fe1 Cl1 112.74(7) . . ?
N2 Fe1 Cl1 105.71(6) . . ?
N1 Fe1 N3 98.57(9) . . ?
N4 Fe1 N3 78.58(9) . . ?
N2 Fe1 N3 153.54(9) . . ?
Cl1 Fe1 N3 99.67(7) . . ?
N2 Si1 C18 112.64(13) . . ?
N2 Si1 C17 107.18(12) . . ?
C18 Si1 C17 108.10(15) . . ?
N2 Si1 C16 113.37(16) . . ?
C18 Si1 C16 108.76(18) . . ?
C17 Si1 C16 106.47(16) . . ?
C1 N1 C8 123.83(19) . . ?
C1 N1 Fe1 95.06(14) . . ?
C8 N1 Fe1 141.09(15) . . ?
C1 N2 Si1 130.21(17) . . ?
C1 N2 Fe1 86.98(14) . . ?
Si1 N2 Fe1 139.92(11) . . ?
C25 N3 C24 110.7(3) . . ?
C25 N3 C26 107.5(3) . . ?
C24 N3 C26 109.1(3) . . ?
C25 N3 Fe1 113.2(2) . . ?
C24 N3 Fe1 104.92(19) . . ?
C26 N3 Fe1 111.35(18) . . ?
C21 N4 C22 107.3(3) . . ?
C21 N4 C23 110.3(3) . . ?
C22 N4 C23 109.4(3) . . ?
C21 N4 Fe1 107.78(18) . . ?
C22 N4 Fe1 111.63(19) . . ?
C23 N4 Fe1 110.37(18) . . ?
N1 C1 N2 116.0(2) . . ?
N1 C1 C2 121.5(2) . . ?
N2 C1 C2 122.5(2) . . ?
C3 C2 C7 118.4(2) . . ?
C3 C2 C1 121.1(2) . . ?
C7 C2 C1 120.5(2) . . ?
C2 C3 C4 120.7(2) . . ?
C5 C4 C3 120.1(3) . . ?
C4 C5 C6 120.1(2) . . ?
C5 C6 C7 120.1(3) . . ?
C6 C7 C2 120.7(3) . . ?
C9 C8 C13 120.3(2) . . ?
C9 C8 N1 120.7(2) . . ?
C13 C8 N1 118.7(2) . . ?
C8 C9 C10 118.4(3) . . ?
C8 C9 C15 122.1(3) . . ?
C10 C9 C15 119.5(3) . . ?
C11 C10 C9 121.2(3) . . ?
C10 C11 C12 120.5(3) . . ?
C11 C12 C13 120.3(3) . . ?
C12 C13 C8 119.2(3) . . ?
C12 C13 C14 120.0(3) . . ?
C8 C13 C14 120.8(2) . . ?
N4 C23 C24 111.7(3) . . ?
N3 C24 C23 112.0(3) . . ?

loop_
_geom_bond_atom_site_label_1
_geom_bond_atom_site_label_2
_geom_bond_distance
_geom_bond_site_symmetry_2
_geom_bond_publ_flag
Fe1 N1 2.0825(19) . ?
Fe1 N4 2.204(2) . ?
Fe1 N2 2.2597(19) . ?
Fe1 Cl1 2.2766(8) . ?
Fe1 N3 2.297(2) . ?
Si1 N2 1.722(2) . ?
Si1 C18 1.863(3) . ?
Si1 C17 1.865(3) . ?
Si1 C16 1.875(3) . ?
N1 C1 1.314(3) . ?
N1 C8 1.428(3) . ?
N2 C1 1.325(3) . ?
N3 C25 1.451(4) . ?
N3 C24 1.456(4) . ?
N3 C26 1.482(4) . ?
N4 C21 1.464(4) . ?
N4 C22 1.470(4) . ?
N4 C23 1.472(4) . ?
C1 C2 1.512(3) . ?
C2 C3 1.381(3) . ?
C2 C7 1.386(3) . ?
C3 C4 1.385(3) . ?
C4 C5 1.366(4) . ?
C5 C6 1.370(4) . ?
C6 C7 1.379(3) . ?
C8 C9 1.392(4) . ?
C8 C13 1.402(3) . ?
C9 C10 1.394(4) . ?
C9 C15 1.500(4) . ?
C10 C11 1.359(5) . ?
C11 C12 1.375(5) . ?
C12 C13 1.382(4) . ?
C13 C14 1.504(4) . ?
C23 C24 1.476(4) . ?
